data_4086895
loop_
_publ_author_name
'Kilpatrick, Alexander F. R.'
'Green, Jennifer C.'
'Cloke, F. Geoffrey N.'

_publ_section_title
;
 Reactivity of a Dititanium Bis(pentalene) Complex toward Heteroallenes
 and Main-Group Element--Element Bonds
;
_journal_name_full Organometallics
_journal_paper_doi 10.1021/acs.organomet.6b00791
_journal_year 2016
_chemical_formula_moiety 'C64 H102 S2 Si4 Ti2'
_chemical_formula_sum 'C64 H102 S2 Si4 Ti2'
_chemical_formula_weight 1143.73
_space_group_crystal_system triclinic
_space_group_IT_number 2
_space_group_name_Hall '-P 1'
_space_group_name_H-M_alt 'P -1'
_symmetry_space_group_name_Hall '-P 1'
_symmetry_space_group_name_H-M 'P -1'
_atom_sites_solution_hydrogens geom
_atom_sites_solution_primary iterative
_audit_creation_date 2015-01-27
_audit_creation_method
;
Olex2 1.2
(compiled 2014.09.19 svn.r3010 for OlexSys, GUI svn.r4874)
;
_cell_angle_alpha 93.573(3)
_cell_angle_beta 108.624(4)
_cell_angle_gamma 105.973(3)
_cell_formula_units_Z 2
_cell_length_a 14.3166(6)
_cell_length_b 15.1682(5)
_cell_length_c 20.1061(9)
_cell_measurement_reflns_used 9698
_cell_measurement_temperature 173
_cell_measurement_theta_max 28.9260
_cell_measurement_theta_min 3.6330
_cell_volume 3923.4(3)
_computing_cell_refinement
;
CrysAlisPro, Agilent Technologies,
Version 1.171.37.34i (release 04-08-2014 CrysAlis171 .NET)
(compiled Aug  4 2014,14:34:23)
;
_computing_data_collection
;
CrysAlisPro, Agilent Technologies,
Version 1.171.37.34i (release 04-08-2014 CrysAlis171 .NET)
(compiled Aug  4 2014,14:34:23)
;
_computing_data_reduction
;
CrysAlisPro, Agilent Technologies,
Version 1.171.37.34i (release 04-08-2014 CrysAlis171 .NET)
(compiled Aug  4 2014,14:34:23)
;
_computing_molecular_graphics 'Olex2 (Dolomanov et al., 2009)'
_computing_publication_material 'Olex2 (Dolomanov et al., 2009)'
_computing_structure_refinement 'ShelXL (Sheldrick, 2008)'
_computing_structure_solution
;
Superflip (Palatinus & Chapuis, 2007;Palatinus & van der Lee, 2008;
Palatinus et al., 2012)
;
_diffrn_ambient_temperature 173.15
_diffrn_detector 'CCD plate'
_diffrn_detector_area_resol_mean 16.1033
_diffrn_detector_type Eos
_diffrn_measured_fraction_theta_full 0.996
_diffrn_measured_fraction_theta_max 0.996
_diffrn_measurement_details
;
#__ type_ start__ end____ width___ exp.time_
  1 omega  -23.00   47.00   1.0000   80.1850
omega____ theta____ kappa____ phi______ frames
    -      -18.0128   57.0000   30.0000 70

#__ type_ start__ end____ width___ exp.time_
  2 omega   27.00   52.00   1.0000   80.1850
omega____ theta____ kappa____ phi______ frames
    -      -18.0128   77.0000  120.0000 25

#__ type_ start__ end____ width___ exp.time_
  3 omega  -18.00   22.00   1.0000   80.1850
omega____ theta____ kappa____ phi______ frames
    -       18.6378  102.0000  118.0000 40

#__ type_ start__ end____ width___ exp.time_
  4 omega  -42.00   -3.00   1.0000   80.1850
omega____ theta____ kappa____ phi______ frames
    -      -18.0128   77.0000  120.0000 39

#__ type_ start__ end____ width___ exp.time_
  5 omega  -62.00    9.00   1.0000   80.1850
omega____ theta____ kappa____ phi______ frames
    -      -18.0128   19.0000   30.0000 71

#__ type_ start__ end____ width___ exp.time_
  6 omega  -39.00   45.00   1.0000   80.1850
omega____ theta____ kappa____ phi______ frames
    -      -18.0128   57.0000  -90.0000 84

#__ type_ start__ end____ width___ exp.time_
  7 omega    1.00   61.00   1.0000   80.1850
omega____ theta____ kappa____ phi______ frames
    -       18.6378  -99.0000  -90.0000 60

#__ type_ start__ end____ width___ exp.time_
  8 omega   19.00   61.00   1.0000   80.1850
omega____ theta____ kappa____ phi______ frames
    -       18.6378  -99.0000   30.0000 42

#__ type_ start__ end____ width___ exp.time_
  9 omega  -94.00  -47.00   1.0000   80.1850
omega____ theta____ kappa____ phi______ frames
    -      -18.0128 -178.0000   60.0000 47
;
_diffrn_measurement_device 'four-circle diffractometer'
_diffrn_measurement_device_type 'Xcalibur, Eos, Gemini ultra'
_diffrn_measurement_method '\w scans'
_diffrn_orient_matrix_UB_11 0.0543012000
_diffrn_orient_matrix_UB_12 0.0078502000
_diffrn_orient_matrix_UB_13 0.0141992000
_diffrn_orient_matrix_UB_21 -0.0039231000
_diffrn_orient_matrix_UB_22 -0.0098318000
_diffrn_orient_matrix_UB_23 0.0332137000
_diffrn_orient_matrix_UB_31 -0.0080079000
_diffrn_orient_matrix_UB_32 -0.0476832000
_diffrn_orient_matrix_UB_33 -0.0109461000
_diffrn_radiation_monochromator graphite
_diffrn_radiation_probe x-ray
_diffrn_radiation_type MoK\a
_diffrn_radiation_wavelength 0.71073
_diffrn_reflns_av_R_equivalents 0.0538
_diffrn_reflns_av_unetI/netI 0.0687
_diffrn_reflns_Laue_measured_fraction_full 0.996
_diffrn_reflns_Laue_measured_fraction_max 0.996
_diffrn_reflns_limit_h_max 17
_diffrn_reflns_limit_h_min -16
_diffrn_reflns_limit_k_max 18
_diffrn_reflns_limit_k_min -18
_diffrn_reflns_limit_l_max 23
_diffrn_reflns_limit_l_min -23
_diffrn_reflns_number 30605
_diffrn_reflns_point_group_measured_fraction_full 0.996
_diffrn_reflns_point_group_measured_fraction_max 0.996
_diffrn_reflns_theta_full 25.028
_diffrn_reflns_theta_max 25.028
_diffrn_reflns_theta_min 3.326
_diffrn_source 'Enhance (Mo) X-ray Source'
_exptl_absorpt_coefficient_mu 0.348
_exptl_absorpt_correction_T_max 1.00000
_exptl_absorpt_correction_T_min 0.70942
_exptl_absorpt_correction_type multi-scan
_exptl_absorpt_process_details
;
CrysAlisPro, Agilent Technologies,
Version 1.171.37.34i (release 04-08-2014 CrysAlis171 .NET)
(compiled Aug  4 2014,14:34:23)
Empirical absorption correction using spherical harmonics,
 implemented in SCALE3 ABSPACK scaling algorithm.
;
_exptl_crystal_colour 'dark red'
_exptl_crystal_colour_modifier dark
_exptl_crystal_colour_primary red
_exptl_crystal_density_diffrn 0.968
_exptl_crystal_density_method 'not measured'
_exptl_crystal_description block
_exptl_crystal_F_000 1236
_exptl_crystal_recrystallization_method 'From Et2O solution at -35 C'
_exptl_crystal_size_max 0.8
_exptl_crystal_size_mid 0.4
_exptl_crystal_size_min 0.3
_platon_squeeze_details
;
Compound 5 contained disordered pentane molecules that could not 
be refined satisfactorily; for this reason, the program SQUEEZE 
was used to mathematically remove the effects of the solvent. 

;
_refine_diff_density_max 1.797
_refine_diff_density_min -0.378
_refine_diff_density_rms 0.090
_refine_ls_extinction_method none
_refine_ls_goodness_of_fit_ref 1.079
_refine_ls_hydrogen_treatment constr
_refine_ls_matrix_type full
_refine_ls_number_parameters 673
_refine_ls_number_reflns 13794
_refine_ls_number_restraints 867
_refine_ls_restrained_S_all 1.056
_refine_ls_R_factor_all 0.0896
_refine_ls_R_factor_gt 0.0728
_refine_ls_shift/su_max 0.000
_refine_ls_shift/su_mean 0.000
_refine_ls_structure_factor_coef Fsqd
_refine_ls_weighting_details 'w=1/[\s^2^(Fo^2^)+(0.1022P)^2^+4.7564P] where P=(Fo^2^+2Fc^2^)/3'
_refine_ls_weighting_scheme calc
_refine_ls_wR_factor_gt 0.1916
_refine_ls_wR_factor_ref 0.2015
_reflns_Friedel_coverage 0.000
_reflns_number_gt 10926
_reflns_number_total 13794
_reflns_threshold_expression 'I > 2\s(I)'
_cod_data_source_file om6b00791_si_003.cif
_cod_data_source_block Compound5
_cod_database_code 4086895
_chemical_oxdiff_formula 'C64 H102 S2 Si4 Ti2'
_shelx_space_group_comment
;
The symmetry employed for this shelxl refinement is uniquely defined
by the following loop, which should always be used as a source of
symmetry information in preference to the above space-group names.
They are only intended as comments.
;
_shelx_estimated_absorpt_t_max 0.903
_shelx_estimated_absorpt_t_min 0.768
_reflns_odcompleteness_completeness 99.76
_reflns_odcompleteness_iscentric 1
_reflns_odcompleteness_theta 26.32
_olex2_refinement_description
;
1. Fixed Uiso
 At 1.2 times of:
  All C(H) groups
 At 1.5 times of:
  All C(H,H,H) groups
2. Rigid body (RIGU) restrains
 C55, Ti1, C1, C27, C2, S1, C28, C31, C29, C5, C3, C30, C4, Ti2, Si1, Si3, H2,
 C53, H28, C32, H29, C6, H3, C34, C8, S2, C7, C33, C9, C12, C15, C41, C38, C35,
 C54, C58, H32, H6, Si4, Si2, C59, H7, H33, H9, C11, C10, H12, C14, C13, H15,
 C17, C16, H41, C43, C42, H38, C40, C39, H35, C37, C36, H54, H58, C57, C44, C47,
  C50, C21, C24, C18, C60, C64, H11A, H11B, H11C, H10A, H10B, H10C, H14A, H14B,
 H14C, H13A, H13B, H13C, H17A, H17B, H17C, H16A, H16B, H16C, H43A, H43B, H43C,
 H42A, H42B, H42C, H40A, H40B, H40C, H39A, H39B, H39C, H37A, H37B, H37C, H36A,
 H36B, H36C, H55, C56, H57, H44, C45, C46, C49, H47, C48, H50, C51, C52, H21,
 C23, C22, H24, C26, C25, H18, C20, C19, H60, C61, H64, C63, H56, H45A, H45B,
 H45C, H46A, H46B, H46C, H49A, H49B, H49C, H48A, H48B, H48C, H51A, H51B, H51C,
 H52A, H52B, H52C, H23A, H23B, H23C, H22A, H22B, H22C, H26A, H26B, H26C, H25A,
 H25B, H25C, H20A, H20B, H20C, H19A, H19B, H19C, H61, C62, H63, H62
 with sigma for 1-2 distances of 0.004 and sigma for 1-3 distances of 0.004
3.a Ternary CH refined with riding coordinates:
 C9(H9), C41(H41), C21(H21), C24(H24), C44(H44), C38(H38), C47(H47), C12(H12),
 C15(H15), C50(H50), C35(H35), C18(H18)
3.b Aromatic/amide H refined with riding coordinates:
 C6(H6), C28(H28), C7(H7), C33(H33), C29(H29), C32(H32), C3(H3), C2(H2),
 C54(H54), C58(H58), C57(H57), C60(H60), C55(H55), C56(H56), C64(H64), C61(H61),
  C62(H62), C63(H63)
3.c Idealised Me refined as rotating group:
 C49(H49A,H49B,H49C), C43(H43A,H43B,H43C), C42(H42A,H42B,H42C), C26(H26A,H26B,
 H26C), C25(H25A,H25B,H25C), C11(H11A,H11B,H11C), C14(H14A,H14B,H14C), C40(H40A,
 H40B,H40C), C39(H39A,H39B,H39C), C51(H51A,H51B,H51C), C23(H23A,H23B,H23C),
 C13(H13A,H13B,H13C), C48(H48A,H48B,H48C), C45(H45A,H45B,H45C), C52(H52A,H52B,
 H52C), C20(H20A,H20B,H20C), C22(H22A,H22B,H22C), C19(H19A,H19B,H19C), C37(H37A,
 H37B,H37C), C10(H10A,H10B,H10C), C36(H36A,H36B,H36C), C17(H17A,H17B,H17C),
 C16(H16A,H16B,H16C), C46(H46A,H46B,H46C)
;
_shelx_shelxl_version_number 2014/7
_olex2_submission_special_instructions 'No special instructions were received'

loop_
_space_group_symop_operation_xyz
'x, y, z'
'-x, -y, -z'

loop_
_atom_site_label
_atom_site_type_symbol
_atom_site_fract_x
_atom_site_fract_y
_atom_site_fract_z
_atom_site_U_iso_or_equiv
_atom_site_adp_type
_atom_site_occupancy
_atom_site_site_symmetry_order
_atom_site_calc_flag
_atom_site_refinement_flags_posn
Ti1 Ti 0.71230(5) 0.75815(4) 0.26549(3) 0.01819(17) Uani 1 1 d .
Ti2 Ti 0.53581(5) 0.64426(4) 0.26726(3) 0.01821(17) Uani 1 1 d .
S1 S 0.73021(9) 0.80023(7) 0.15871(5) 0.0332(3) Uani 1 1 d .
S2 S 0.41713(9) 0.55960(7) 0.15670(6) 0.0365(3) Uani 1 1 d .
Si4 Si 0.54173(8) 0.38984(7) 0.21322(6) 0.0252(2) Uani 1 1 d .
Si1 Si 0.62979(9) 0.97799(7) 0.20182(5) 0.0264(3) Uani 1 1 d .
Si3 Si 0.93940(8) 0.75569(7) 0.43552(6) 0.0272(3) Uani 1 1 d .
Si2 Si 0.49110(9) 0.72089(7) 0.44090(6) 0.0274(3) Uani 1 1 d .
C34 C 0.5856(3) 0.5130(2) 0.26186(19) 0.0212(7) Uani 1 1 d .
C31 C 0.7226(3) 0.6403(2) 0.33989(18) 0.0192(7) Uani 1 1 d .
C9 C 0.6046(3) 1.0646(2) 0.26272(18) 0.0218(8) Uani 1 1 d .
H9 H 0.5780 1.1089 0.2329 0.026 Uiso 1 1 calc R
C8 C 0.5125(3) 0.7367(2) 0.35388(19) 0.0218(7) Uani 1 1 d .
C4 C 0.6024(3) 0.7948(2) 0.34018(18) 0.0189(7) Uani 1 1 d .
C27 C 0.8255(3) 0.7041(2) 0.35109(19) 0.0219(7) Uani 1 1 d .
C30 C 0.6797(3) 0.5868(2) 0.26929(18) 0.0201(7) Uani 1 1 d .
C6 C 0.4590(3) 0.7649(2) 0.23617(19) 0.0219(7) Uani 1 1 d .
H6 H 0.4164 0.7605 0.1882 0.026 Uiso 1 1 calc R
C28 C 0.8407(3) 0.6842(2) 0.28499(19) 0.0225(7) Uani 1 1 d .
H28 H 0.9032 0.7118 0.2766 0.027 Uiso 1 1 calc R
C5 C 0.5683(3) 0.8138(2) 0.26800(18) 0.0209(7) Uani 1 1 d .
C7 C 0.4276(3) 0.7251(2) 0.2892(2) 0.0247(8) Uani 1 1 d .
H7 H 0.3574 0.6938 0.2831 0.030 Uiso 1 1 calc R
C33 C 0.5732(3) 0.5276(2) 0.32971(19) 0.0222(7) Uani 1 1 d .
H33 H 0.5192 0.4887 0.3423 0.027 Uiso 1 1 calc R
C29 C 0.7527(3) 0.6193(2) 0.23450(19) 0.0225(8) Uani 1 1 d .
H29 H 0.7431 0.6004 0.1862 0.027 Uiso 1 1 calc R
C32 C 0.6505(3) 0.6062(2) 0.37494(19) 0.0221(7) Uani 1 1 d .
H32 H 0.6542 0.6319 0.4204 0.027 Uiso 1 1 calc R
C1 C 0.6523(3) 0.8847(2) 0.25748(19) 0.0220(7) Uani 1 1 d .
C3 C 0.7101(3) 0.8468(2) 0.37199(19) 0.0231(8) Uani 1 1 d .
H3 H 0.7556 0.8431 0.4172 0.028 Uiso 1 1 calc R
C2 C 0.7364(3) 0.9039(2) 0.32473(19) 0.0228(8) Uani 1 1 d .
H2 H 0.8018 0.9499 0.3356 0.027 Uiso 1 1 calc R
C41 C 1.0031(3) 0.8829(3) 0.4332(2) 0.0336(9) Uani 1 1 d .
H41 H 0.9575 0.9180 0.4425 0.040 Uiso 1 1 calc R
C53 C 0.7829(3) 0.7336(3) 0.1142(2) 0.0277(8) Uani 1 1 d .
C21 C 0.6226(4) 0.7679(3) 0.5148(2) 0.0366(10) Uani 1 1 d .
H21 H 0.6719 0.7491 0.4956 0.044 Uiso 1 1 calc R
C24 C 0.4275(3) 0.5925(3) 0.4395(2) 0.0328(9) Uani 1 1 d .
H24 H 0.4828 0.5619 0.4467 0.039 Uiso 1 1 calc R
C44 C 0.4306(4) 0.3194(3) 0.2414(3) 0.0416(11) Uani 1 1 d .
H44 H 0.4523 0.3428 0.2934 0.050 Uiso 1 1 calc R
C54 C 0.8878(3) 0.7542(3) 0.1300(2) 0.0404(10) Uani 1 1 d .
H54 H 0.9340 0.8035 0.1674 0.048 Uiso 1 1 calc R
C38 C 0.8895(4) 0.7437(3) 0.5126(2) 0.0368(10) Uani 1 1 d .
H38 H 0.8223 0.7579 0.4964 0.044 Uiso 1 1 calc R
C49 C 0.5679(4) 0.4494(3) 0.0851(2) 0.0398(10) Uani 1 1 d .
H49A H 0.5666 0.5106 0.1025 0.060 Uiso 1 1 calc GR
H49B H 0.5394 0.4375 0.0329 0.060 Uiso 1 1 calc GR
H49C H 0.6396 0.4478 0.1013 0.060 Uiso 1 1 calc GR
C59 C 0.3133(4) 0.5995(3) 0.1101(2) 0.0372(10) Uani 1 1 d .
C58 C 0.7163(4) 0.6625(3) 0.0583(2) 0.0374(10) Uani 1 1 d .
H58 H 0.6434 0.6486 0.0458 0.045 Uiso 1 1 calc R
C47 C 0.5020(4) 0.3740(3) 0.1141(2) 0.0343(9) Uani 1 1 d .
H47 H 0.4297 0.3776 0.0956 0.041 Uiso 1 1 calc R
C12 C 0.7383(4) 1.0353(3) 0.1706(3) 0.0403(10) Uani 1 1 d .
H12 H 0.7309 0.9918 0.1284 0.048 Uiso 1 1 calc R
C15 C 0.5014(4) 0.9281(3) 0.1231(2) 0.0372(10) Uani 1 1 d .
H15 H 0.4546 0.8827 0.1416 0.045 Uiso 1 1 calc R
C50 C 0.6559(3) 0.3447(3) 0.2557(2) 0.0314(9) Uani 1 1 d .
H50 H 0.6305 0.2756 0.2412 0.038 Uiso 1 1 calc R
C43 C 1.1112(4) 0.9266(3) 0.4908(3) 0.0522(13) Uani 1 1 d .
H43A H 1.1071 0.9169 0.5376 0.078 Uiso 1 1 calc GR
H43B H 1.1356 0.9934 0.4899 0.078 Uiso 1 1 calc GR
H43C H 1.1599 0.8973 0.4814 0.078 Uiso 1 1 calc GR
C42 C 1.0114(4) 0.9007(3) 0.3614(3) 0.0423(11) Uani 1 1 d .
H42A H 1.0579 0.8695 0.3510 0.063 Uiso 1 1 calc GR
H42B H 1.0391 0.9677 0.3626 0.063 Uiso 1 1 calc GR
H42C H 0.9425 0.8762 0.3244 0.063 Uiso 1 1 calc GR
C26 C 0.3412(4) 0.5432(3) 0.3682(3) 0.0418(11) Uani 1 1 d .
H26A H 0.2852 0.5712 0.3593 0.063 Uiso 1 1 calc GR
H26B H 0.3140 0.4771 0.3702 0.063 Uiso 1 1 calc GR
H26C H 0.3696 0.5500 0.3297 0.063 Uiso 1 1 calc GR
C35 C 1.0319(4) 0.6872(3) 0.4365(3) 0.0443(11) Uani 1 1 d .
H35 H 1.0682 0.7119 0.4034 0.053 Uiso 1 1 calc R
C18 C 0.3981(4) 0.7873(3) 0.4465(3) 0.0414(11) Uani 1 1 d .
H18 H 0.3269 0.7458 0.4173 0.050 Uiso 1 1 calc R
C25 C 0.3836(4) 0.5736(3) 0.4996(3) 0.0485(12) Uani 1 1 d .
H25A H 0.4339 0.6120 0.5444 0.073 Uiso 1 1 calc GR
H25B H 0.3702 0.5078 0.5042 0.073 Uiso 1 1 calc GR
H25C H 0.3187 0.5890 0.4883 0.073 Uiso 1 1 calc GR
C11 C 0.5231(5) 1.0180(3) 0.2918(3) 0.0529(13) Uani 1 1 d .
H11A H 0.4597 0.9824 0.2524 0.079 Uiso 1 1 calc GR
H11B H 0.5083 1.0652 0.3189 0.079 Uiso 1 1 calc GR
H11C H 0.5479 0.9760 0.3231 0.079 Uiso 1 1 calc GR
C14 C 0.8471(4) 1.0521(3) 0.2229(3) 0.0524(13) Uani 1 1 d .
H14A H 0.8582 1.0941 0.2658 0.079 Uiso 1 1 calc GR
H14B H 0.8978 1.0804 0.2010 0.079 Uiso 1 1 calc GR
H14C H 0.8556 0.9928 0.2358 0.079 Uiso 1 1 calc GR
C40 C 0.9585(5) 0.8140(4) 0.5808(3) 0.0588(14) Uani 1 1 d .
H40A H 1.0258 0.8032 0.5995 0.088 Uiso 1 1 calc GR
H40B H 0.9248 0.8063 0.6165 0.088 Uiso 1 1 calc GR
H40C H 0.9688 0.8773 0.5699 0.088 Uiso 1 1 calc GR
C57 C 0.7560(4) 0.6118(3) 0.0206(3) 0.0505(12) Uani 1 1 d .
H57 H 0.7099 0.5627 -0.0170 0.061 Uiso 1 1 calc R
C39 C 0.8628(4) 0.6444(3) 0.5292(3) 0.0536(14) Uani 1 1 d .
H39A H 0.8240 0.6002 0.4848 0.080 Uiso 1 1 calc GR
H39B H 0.8205 0.6388 0.5596 0.080 Uiso 1 1 calc GR
H39C H 0.9270 0.6307 0.5540 0.080 Uiso 1 1 calc GR
C51 C 0.7479(4) 0.3827(3) 0.2309(3) 0.0498(12) Uani 1 1 d .
H51A H 0.7259 0.3633 0.1794 0.075 Uiso 1 1 calc GR
H51B H 0.8041 0.3584 0.2554 0.075 Uiso 1 1 calc GR
H51C H 0.7724 0.4508 0.2421 0.075 Uiso 1 1 calc GR
C23 C 0.6641(4) 0.8738(3) 0.5323(3) 0.0542(14) Uani 1 1 d .
H23A H 0.6534 0.8998 0.4881 0.081 Uiso 1 1 calc GR
H23B H 0.7384 0.8933 0.5604 0.081 Uiso 1 1 calc GR
H23C H 0.6273 0.8963 0.5598 0.081 Uiso 1 1 calc GR
C60 C 0.3178(5) 0.6487(4) 0.0552(3) 0.0623(15) Uani 1 1 d .
H60 H 0.3806 0.6676 0.0457 0.075 Uiso 1 1 calc R
C13 C 0.7266(5) 1.1265(3) 0.1433(3) 0.0580(14) Uani 1 1 d .
H13A H 0.6564 1.1143 0.1088 0.087 Uiso 1 1 calc GR
H13B H 0.7774 1.1494 0.1202 0.087 Uiso 1 1 calc GR
H13C H 0.7386 1.1734 0.1834 0.087 Uiso 1 1 calc GR
C48 C 0.4969(5) 0.2770(3) 0.0831(3) 0.0518(13) Uani 1 1 d .
H48A H 0.5674 0.2733 0.0942 0.078 Uiso 1 1 calc GR
H48B H 0.4618 0.2659 0.0314 0.078 Uiso 1 1 calc GR
H48C H 0.4582 0.2300 0.1040 0.078 Uiso 1 1 calc GR
C45 C 0.4190(5) 0.2157(3) 0.2362(4) 0.0673(17) Uani 1 1 d .
H45A H 0.3970 0.1879 0.1861 0.101 Uiso 1 1 calc GR
H45B H 0.3669 0.1851 0.2562 0.101 Uiso 1 1 calc GR
H45C H 0.4857 0.2075 0.2628 0.101 Uiso 1 1 calc GR
C52 C 0.6940(5) 0.3653(4) 0.3370(3) 0.0553(14) Uani 1 1 d .
H52A H 0.7226 0.4327 0.3530 0.083 Uiso 1 1 calc GR
H52B H 0.7478 0.3363 0.3568 0.083 Uiso 1 1 calc GR
H52C H 0.6358 0.3401 0.3532 0.083 Uiso 1 1 calc GR
C20 C 0.3973(5) 0.8097(4) 0.5226(3) 0.0619(15) Uani 1 1 d .
H20A H 0.3851 0.7524 0.5430 0.093 Uiso 1 1 calc GR
H20B H 0.3420 0.8370 0.5205 0.093 Uiso 1 1 calc GR
H20C H 0.4644 0.8540 0.5526 0.093 Uiso 1 1 calc GR
C55 C 0.9273(5) 0.7037(5) 0.0917(3) 0.0658(16) Uani 1 1 d .
H55 H 1.0002 0.7185 0.1033 0.079 Uiso 1 1 calc R
C22 C 0.6322(5) 0.7261(4) 0.5837(3) 0.0615(15) Uani 1 1 d .
H22A H 0.5846 0.7412 0.6050 0.092 Uiso 1 1 calc GR
H22B H 0.7036 0.7520 0.6174 0.092 Uiso 1 1 calc GR
H22C H 0.6147 0.6584 0.5726 0.092 Uiso 1 1 calc GR
C19 C 0.4132(5) 0.8780(3) 0.4154(3) 0.0594(15) Uani 1 1 d .
H19A H 0.4813 0.9222 0.4437 0.089 Uiso 1 1 calc GR
H19B H 0.3587 0.9047 0.4166 0.089 Uiso 1 1 calc GR
H19C H 0.4094 0.8648 0.3661 0.089 Uiso 1 1 calc GR
C56 C 0.8609(5) 0.6321(4) 0.0371(3) 0.0635(16) Uani 1 1 d .
H56 H 0.8877 0.5972 0.0112 0.076 Uiso 1 1 calc R
C37 C 0.9794(5) 0.5818(4) 0.4088(3) 0.0670(17) Uani 1 1 d .
H37A H 0.9573 0.5516 0.4453 0.100 Uiso 1 1 calc GR
H37B H 1.0288 0.5549 0.3979 0.100 Uiso 1 1 calc GR
H37C H 0.9188 0.5721 0.3656 0.100 Uiso 1 1 calc GR
C64 C 0.2212(4) 0.5726(4) 0.1228(3) 0.0541(13) Uani 1 1 d .
H64 H 0.2166 0.5396 0.1609 0.065 Uiso 1 1 calc R
C10 C 0.7041(4) 1.1227(3) 0.3237(3) 0.0522(13) Uani 1 1 d .
H10A H 0.7324 1.0815 0.3543 0.078 Uiso 1 1 calc GR
H10B H 0.6879 1.1675 0.3519 0.078 Uiso 1 1 calc GR
H10C H 0.7554 1.1560 0.3039 0.078 Uiso 1 1 calc GR
C36 C 1.1178(4) 0.6993(4) 0.5097(3) 0.0671(17) Uani 1 1 d .
H36A H 1.1508 0.7657 0.5291 0.101 Uiso 1 1 calc GR
H36B H 1.1699 0.6720 0.5039 0.101 Uiso 1 1 calc GR
H36C H 1.0870 0.6680 0.5424 0.101 Uiso 1 1 calc GR
C17 C 0.5086(6) 0.8735(5) 0.0630(3) 0.085(2) Uani 1 1 d .
H17A H 0.5572 0.9133 0.0441 0.128 Uiso 1 1 calc GR
H17B H 0.4400 0.8491 0.0256 0.128 Uiso 1 1 calc GR
H17C H 0.5334 0.8217 0.0792 0.128 Uiso 1 1 calc GR
C61 C 0.2323(7) 0.6709(6) 0.0136(4) 0.093(2) Uani 1 1 d .
H61 H 0.2364 0.7053 -0.0238 0.112 Uiso 1 1 calc R
C16 C 0.4444(5) 0.9986(4) 0.0972(3) 0.0718(18) Uani 1 1 d .
H16A H 0.4217 1.0204 0.1345 0.108 Uiso 1 1 calc GR
H16B H 0.3838 0.9688 0.0542 0.108 Uiso 1 1 calc GR
H16C H 0.4912 1.0515 0.0864 0.108 Uiso 1 1 calc GR
C62 C 0.1409(6) 0.6424(6) 0.0273(4) 0.097(2) Uani 1 1 d .
H62 H 0.0819 0.6573 -0.0008 0.116 Uiso 1 1 calc R
C63 C 0.1350(5) 0.5937(6) 0.0802(4) 0.0822(19) Uani 1 1 d .
H63 H 0.0713 0.5734 0.0885 0.099 Uiso 1 1 calc R
C46 C 0.3289(5) 0.3346(5) 0.2087(5) 0.097(3) Uani 1 1 d .
H46A H 0.3378 0.4013 0.2157 0.145 Uiso 1 1 calc GR
H46B H 0.2806 0.3024 0.2311 0.145 Uiso 1 1 calc GR
H46C H 0.3010 0.3101 0.1576 0.145 Uiso 1 1 calc GR

loop_
_atom_site_aniso_label
_atom_site_aniso_U_11
_atom_site_aniso_U_22
_atom_site_aniso_U_33
_atom_site_aniso_U_23
_atom_site_aniso_U_13
_atom_site_aniso_U_12
Ti1 0.0246(4) 0.0143(3) 0.0172(3) 0.0036(2) 0.0071(3) 0.0086(3)
Ti2 0.0232(4) 0.0140(3) 0.0169(3) 0.0014(2) 0.0054(3) 0.0072(3)
S1 0.0545(7) 0.0338(5) 0.0304(5) 0.0159(4) 0.0252(5) 0.0288(5)
S2 0.0385(6) 0.0316(5) 0.0305(6) -0.0101(4) -0.0054(4) 0.0211(5)
Si4 0.0289(6) 0.0146(5) 0.0270(6) -0.0020(4) 0.0033(4) 0.0080(4)
Si1 0.0444(7) 0.0185(5) 0.0234(5) 0.0074(4) 0.0158(5) 0.0153(5)
Si3 0.0247(6) 0.0230(5) 0.0247(6) 0.0012(4) -0.0005(4) 0.0049(4)
Si2 0.0386(6) 0.0219(5) 0.0277(6) 0.0057(4) 0.0203(5) 0.0083(5)
C34 0.0241(18) 0.0182(16) 0.0209(17) 0.0025(13) 0.0041(14) 0.0108(14)
C31 0.0257(17) 0.0142(15) 0.0170(16) 0.0044(12) 0.0033(13) 0.0099(13)
C9 0.042(2) 0.0113(15) 0.0153(17) 0.0062(12) 0.0077(15) 0.0156(15)
C8 0.0289(19) 0.0149(16) 0.0251(18) 0.0011(13) 0.0139(15) 0.0075(14)
C4 0.0287(18) 0.0118(15) 0.0178(16) 0.0011(12) 0.0090(14) 0.0083(13)
C27 0.0230(18) 0.0190(16) 0.0215(17) 0.0039(13) 0.0032(14) 0.0082(14)
C30 0.0269(18) 0.0155(15) 0.0174(16) 0.0024(12) 0.0020(13) 0.0129(13)
C6 0.0265(19) 0.0177(16) 0.0233(18) 0.0005(13) 0.0074(14) 0.0118(14)
C28 0.0240(18) 0.0185(16) 0.0266(18) 0.0046(13) 0.0070(15) 0.0111(14)
C5 0.0308(18) 0.0151(15) 0.0212(17) 0.0046(12) 0.0103(14) 0.0124(13)
C7 0.0283(19) 0.0162(16) 0.0328(19) 0.0026(14) 0.0130(15) 0.0095(14)
C33 0.0272(19) 0.0160(16) 0.0239(18) 0.0056(13) 0.0078(15) 0.0086(14)
C29 0.0309(19) 0.0188(16) 0.0192(17) 0.0027(13) 0.0064(15) 0.0130(14)
C32 0.0298(19) 0.0186(16) 0.0177(17) 0.0038(13) 0.0055(14) 0.0104(14)
C1 0.0291(19) 0.0182(16) 0.0228(18) 0.0048(13) 0.0123(15) 0.0096(14)
C3 0.033(2) 0.0164(16) 0.0189(17) -0.0016(13) 0.0090(15) 0.0079(14)
C2 0.0285(19) 0.0166(16) 0.0226(18) 0.0006(13) 0.0098(15) 0.0054(14)
C41 0.032(2) 0.0257(19) 0.034(2) -0.0004(16) 0.0055(17) 0.0034(16)
C53 0.036(2) 0.0281(19) 0.0259(19) 0.0092(15) 0.0142(16) 0.0150(16)
C21 0.046(3) 0.036(2) 0.025(2) -0.0013(16) 0.0158(18) 0.0053(18)
C24 0.039(2) 0.0248(19) 0.040(2) 0.0108(16) 0.0196(19) 0.0092(17)
C44 0.047(3) 0.023(2) 0.054(3) -0.0036(18) 0.025(2) 0.0026(18)
C54 0.033(2) 0.047(2) 0.036(2) -0.0063(19) 0.0112(18) 0.0080(19)
C38 0.036(2) 0.043(2) 0.022(2) 0.0059(16) 0.0032(17) 0.0054(19)
C49 0.052(3) 0.038(2) 0.031(2) 0.0022(17) 0.014(2) 0.018(2)
C59 0.041(2) 0.039(2) 0.029(2) -0.0064(17) 0.0003(17) 0.0262(19)
C58 0.039(2) 0.039(2) 0.035(2) 0.0021(17) 0.0116(18) 0.0152(19)
C47 0.042(2) 0.031(2) 0.027(2) -0.0031(16) 0.0068(18) 0.0153(18)
C12 0.052(3) 0.034(2) 0.045(3) 0.0165(19) 0.026(2) 0.0167(19)
C15 0.049(3) 0.033(2) 0.027(2) 0.0113(16) 0.0085(18) 0.0138(19)
C50 0.035(2) 0.0225(18) 0.034(2) 0.0001(15) 0.0050(17) 0.0140(16)
C43 0.039(3) 0.038(2) 0.054(3) -0.004(2) 0.002(2) -0.007(2)
C42 0.044(3) 0.028(2) 0.049(3) 0.0045(18) 0.018(2) 0.0013(19)
C26 0.043(3) 0.029(2) 0.050(3) 0.0109(18) 0.019(2) 0.0039(19)
C35 0.038(2) 0.044(2) 0.046(3) 0.0048(19) 0.002(2) 0.023(2)
C18 0.054(3) 0.035(2) 0.051(3) 0.0077(19) 0.034(2) 0.019(2)
C25 0.059(3) 0.042(3) 0.051(3) 0.019(2) 0.032(2) 0.009(2)
C11 0.079(4) 0.043(3) 0.058(3) 0.007(2) 0.043(3) 0.029(2)
C14 0.048(3) 0.040(3) 0.068(3) 0.023(2) 0.020(2) 0.008(2)
C40 0.065(4) 0.059(3) 0.032(3) -0.007(2) 0.003(2) 0.007(3)
C57 0.067(3) 0.046(3) 0.036(3) -0.008(2) 0.010(2) 0.027(2)
C39 0.052(3) 0.050(3) 0.043(3) 0.020(2) 0.004(2) 0.002(2)
C51 0.040(3) 0.043(3) 0.063(3) 0.004(2) 0.014(2) 0.014(2)
C23 0.066(3) 0.040(2) 0.045(3) -0.012(2) 0.027(3) -0.006(2)
C60 0.073(4) 0.084(4) 0.048(3) 0.020(3) 0.021(3) 0.052(3)
C13 0.070(4) 0.044(3) 0.076(4) 0.036(3) 0.036(3) 0.023(3)
C48 0.073(4) 0.037(2) 0.040(3) -0.0096(19) 0.013(3) 0.020(2)
C45 0.088(4) 0.023(2) 0.100(5) 0.008(2) 0.055(4) 0.006(2)
C52 0.072(4) 0.052(3) 0.042(3) 0.009(2) 0.004(2) 0.038(3)
C20 0.086(4) 0.064(3) 0.069(3) 0.018(3) 0.058(3) 0.037(3)
C55 0.047(3) 0.099(4) 0.058(3) -0.008(3) 0.021(3) 0.034(3)
C22 0.073(4) 0.069(3) 0.031(3) 0.012(2) 0.013(2) 0.010(3)
C19 0.101(5) 0.042(3) 0.069(4) 0.020(2) 0.057(3) 0.041(3)
C56 0.067(3) 0.083(4) 0.049(3) -0.013(3) 0.021(3) 0.042(3)
C37 0.069(4) 0.046(3) 0.066(4) -0.002(2) -0.013(3) 0.032(3)
C64 0.044(3) 0.065(3) 0.056(3) -0.003(2) 0.014(2) 0.029(2)
C10 0.074(3) 0.039(2) 0.037(3) -0.009(2) 0.008(2) 0.025(2)
C36 0.047(3) 0.070(4) 0.067(4) 0.000(3) -0.011(3) 0.031(3)
C17 0.099(5) 0.105(5) 0.039(3) -0.023(3) -0.016(3) 0.068(4)
C61 0.115(5) 0.140(6) 0.059(4) 0.038(4) 0.026(4) 0.093(5)
C16 0.071(4) 0.067(4) 0.068(4) 0.005(3) -0.004(3) 0.040(3)
C62 0.091(5) 0.154(7) 0.070(4) 0.019(4) 0.012(3) 0.095(5)
C63 0.059(4) 0.127(6) 0.068(4) -0.001(3) 0.009(3) 0.059(4)
C46 0.061(4) 0.073(4) 0.177(8) 0.060(5) 0.064(4) 0.020(3)

loop_
_atom_type_symbol
_atom_type_description
_atom_type_scat_dispersion_real
_atom_type_scat_dispersion_imag
_atom_type_scat_source
C C 0.0033 0.0016 'International Tables Vol C Tables 4.2.6.8 and 6.1.1.4'
H H 0.0000 0.0000 'International Tables Vol C Tables 4.2.6.8 and 6.1.1.4'
S S 0.1246 0.1234 'International Tables Vol C Tables 4.2.6.8 and 6.1.1.4'
Si Si 0.0817 0.0704 'International Tables Vol C Tables 4.2.6.8 and 6.1.1.4'
Ti Ti 0.2776 0.4457 'International Tables Vol C Tables 4.2.6.8 and 6.1.1.4'

loop_
_geom_angle_atom_site_label_1
_geom_angle_atom_site_label_2
_geom_angle_atom_site_label_3
_geom_angle
S1 Ti1 Ti2 121.23(4)
S1 Ti1 C31 143.35(9)
S1 Ti1 C4 133.09(8)
S1 Ti1 C30 113.42(9)
S1 Ti1 C28 92.78(10)
S1 Ti1 C5 101.07(9)
S1 Ti1 C29 86.19(9)
S1 Ti1 C3 132.77(9)
C31 Ti1 Ti2 62.31(9)
C31 Ti1 C4 80.74(11)
C31 Ti1 C30 33.89(11)
C31 Ti1 C5 108.58(12)
C31 Ti1 C29 57.17(12)
C31 Ti1 C3 82.73(12)
C4 Ti1 Ti2 54.06(7)
C27 Ti1 Ti2 98.02(9)
C27 Ti1 S1 126.45(10)
C27 Ti1 C31 35.93(12)
C27 Ti1 C4 98.66(12)
C27 Ti1 C30 58.47(12)
C27 Ti1 C28 35.93(13)
C27 Ti1 C5 131.58(13)
C27 Ti1 C29 59.50(12)
C27 Ti1 C3 81.99(13)
C27 Ti1 C2 101.70(13)
C30 Ti1 Ti2 56.17(9)
C30 Ti1 C4 99.97(11)
C28 Ti1 Ti2 111.25(9)
C28 Ti1 C31 57.19(13)
C28 Ti1 C4 133.90(12)
C28 Ti1 C30 55.67(12)
C28 Ti1 C5 165.66(12)
C28 Ti1 C29 34.06(12)
C28 Ti1 C3 116.10(13)
C5 Ti1 Ti2 58.10(8)
C5 Ti1 C4 32.93(11)
C5 Ti1 C30 114.23(12)
C5 Ti1 C3 56.08(12)
C29 Ti1 Ti2 86.49(9)
C29 Ti1 C4 133.38(11)
C29 Ti1 C30 33.55(12)
C29 Ti1 C5 142.46(12)
C29 Ti1 C3 138.40(12)
C1 Ti1 Ti2 93.46(9)
C1 Ti1 S1 78.76(9)
C1 Ti1 C31 137.37(12)
C1 Ti1 C4 57.06(11)
C1 Ti1 C27 137.66(13)
C1 Ti1 C30 149.56(13)
C1 Ti1 C28 154.55(13)
C1 Ti1 C5 35.62(12)
C1 Ti1 C29 162.37(13)
C1 Ti1 C3 58.88(12)
C1 Ti1 C2 36.28(13)
C3 Ti1 Ti2 83.78(9)
C3 Ti1 C4 32.36(12)
C3 Ti1 C30 113.72(12)
C2 Ti1 Ti2 107.60(10)
C2 Ti1 S1 99.34(9)
C2 Ti1 C31 114.63(12)
C2 Ti1 C4 54.39(11)
C2 Ti1 C30 147.23(12)
C2 Ti1 C28 124.61(13)
C2 Ti1 C5 57.02(13)
C2 Ti1 C29 158.60(13)
C2 Ti1 C3 33.65(12)
S2 Ti2 Ti1 115.92(4)
S2 Ti2 C31 130.44(8)
S2 Ti2 C4 143.00(9)
S2 Ti2 C30 97.89(9)
S2 Ti2 C6 85.33(9)
S2 Ti2 C5 110.74(9)
S2 Ti2 C7 95.77(10)
S2 Ti2 C32 135.14(9)
C34 Ti2 Ti1 94.57(10)
C34 Ti2 S2 78.56(9)
C34 Ti2 C31 57.03(11)
C34 Ti2 C8 136.03(13)
C34 Ti2 C4 137.27(13)
C34 Ti2 C30 35.58(12)
C34 Ti2 C6 163.16(13)
C34 Ti2 C5 151.31(13)
C34 Ti2 C7 152.17(13)
C34 Ti2 C33 36.42(12)
C34 Ti2 C32 59.04(12)
C31 Ti2 Ti1 54.26(7)
C8 Ti2 Ti1 98.31(9)
C8 Ti2 S2 130.12(10)
C8 Ti2 C31 98.67(12)
C8 Ti2 C4 35.99(12)
C8 Ti2 C30 131.46(13)
C8 Ti2 C6 59.53(12)
C8 Ti2 C5 58.84(12)
C8 Ti2 C7 35.56(13)
C8 Ti2 C32 80.84(13)
C4 Ti2 Ti1 62.56(9)
C4 Ti2 C31 80.98(11)
C4 Ti2 C30 109.31(12)
C4 Ti2 C5 34.51(11)
C4 Ti2 C32 81.72(12)
C30 Ti2 Ti1 59.20(8)
C30 Ti2 C31 32.79(11)
C30 Ti2 C5 115.96(12)
C30 Ti2 C32 56.06(12)
C6 Ti2 Ti1 88.04(9)
C6 Ti2 C31 134.95(11)
C6 Ti2 C4 58.01(12)
C6 Ti2 C30 145.12(12)
C6 Ti2 C5 34.24(12)
C6 Ti2 C32 137.79(12)
C5 Ti2 Ti1 56.80(9)
C5 Ti2 C31 100.95(11)
C7 Ti2 Ti1 112.13(9)
C7 Ti2 C31 133.75(12)
C7 Ti2 C4 57.36(13)
C7 Ti2 C30 166.13(13)
C7 Ti2 C6 34.10(13)
C7 Ti2 C5 56.12(12)
C7 Ti2 C32 114.45(13)
C33 Ti2 Ti1 108.21(10)
C33 Ti2 S2 102.21(9)
C33 Ti2 C31 54.55(12)
C33 Ti2 C8 99.84(13)
C33 Ti2 C4 113.44(12)
C33 Ti2 C30 57.10(13)
C33 Ti2 C6 156.09(13)
C33 Ti2 C5 147.04(12)
C33 Ti2 C7 122.00(13)
C33 Ti2 C32 33.85(12)
C32 Ti2 Ti1 83.60(9)
C32 Ti2 C31 32.41(11)
C32 Ti2 C5 113.54(12)
C53 S1 Ti1 117.20(13)
C59 S2 Ti2 119.32(14)
C34 Si4 C44 106.87(17)
C34 Si4 C50 104.03(17)
C47 Si4 C34 116.86(17)
C47 Si4 C44 110.7(2)
C47 Si4 C50 112.01(19)
C50 Si4 C44 105.5(2)
C1 Si1 C9 103.41(15)
C1 Si1 C15 109.47(17)
C12 Si1 C9 112.10(19)
C12 Si1 C1 115.22(19)
C12 Si1 C15 110.9(2)
C15 Si1 C9 105.05(19)
C27 Si3 C41 109.34(17)
C27 Si3 C38 107.65(18)
C27 Si3 C35 105.39(18)
C38 Si3 C41 111.05(19)
C35 Si3 C41 110.0(2)
C35 Si3 C38 113.2(2)
C8 Si2 C21 107.43(18)
C8 Si2 C24 109.33(17)
C8 Si2 C18 106.29(19)
C21 Si2 C24 111.55(19)
C21 Si2 C18 113.1(2)
C18 Si2 C24 109.0(2)
Si4 C34 Ti2 142.87(19)
C30 C34 Ti2 77.40(19)
C30 C34 Si4 127.2(3)
C33 C34 Ti2 72.39(19)
C33 C34 Si4 118.4(3)
C33 C34 C30 103.5(3)
Ti1 C31 Ti2 63.43(8)
C27 C31 Ti1 68.83(18)
C27 C31 Ti2 131.8(2)
C30 C31 Ti1 77.41(19)
C30 C31 Ti2 66.44(19)
C30 C31 C27 109.6(3)
C32 C31 Ti1 124.0(2)
C32 C31 Ti2 68.0(2)
C32 C31 C27 143.1(3)
C32 C31 C30 107.1(3)
Si1 C9 H9 107.2
C11 C9 Si1 112.2(3)
C11 C9 H9 107.2
C11 C9 C10 110.2(4)
C10 C9 Si1 112.6(3)
C10 C9 H9 107.2
Si2 C8 Ti2 135.51(17)
C4 C8 Ti2 74.62(19)
C4 C8 Si2 129.9(3)
C7 C8 Ti2 72.9(2)
C7 C8 Si2 121.3(3)
C7 C8 C4 104.0(3)
Ti2 C4 Ti1 63.39(8)
C8 C4 Ti1 132.3(2)
C8 C4 Ti2 69.39(18)
C5 C4 Ti1 66.47(19)
C5 C4 Ti2 75.79(18)
C5 C4 C8 108.7(3)
C3 C4 Ti1 67.57(19)
C3 C4 Ti2 124.6(2)
C3 C4 C8 144.3(3)
C3 C4 C5 106.7(3)
Si3 C27 Ti1 136.72(18)
C31 C27 Ti1 75.24(19)
C31 C27 Si3 130.0(3)
C28 C27 Ti1 73.1(2)
C28 C27 Si3 120.6(3)
C28 C27 C31 103.4(3)
Ti2 C30 Ti1 64.63(8)
C34 C30 Ti1 131.2(2)
C34 C30 Ti2 67.02(19)
C31 C30 Ti1 68.70(18)
C31 C30 Ti2 80.8(2)
C31 C30 C34 109.9(3)
C29 C30 Ti1 69.63(18)
C29 C30 Ti2 126.4(2)
C29 C30 C34 142.3(3)
C29 C30 C31 107.3(3)
Ti2 C6 H6 118.5
C5 C6 Ti2 76.0(2)
C5 C6 H6 126.6
C7 C6 Ti2 70.9(2)
C7 C6 H6 126.6
C7 C6 C5 106.9(3)
Ti1 C28 H28 120.6
C27 C28 Ti1 70.9(2)
C27 C28 H28 123.9
C29 C28 Ti1 76.0(2)
C29 C28 C27 112.1(3)
C29 C28 H28 123.9
Ti1 C5 Ti2 65.10(8)
C4 C5 Ti1 80.6(2)
C4 C5 Ti2 69.70(18)
C4 C5 C1 109.4(3)
C6 C5 Ti1 127.7(2)
C6 C5 Ti2 69.75(19)
C6 C5 C4 107.4(3)
C6 C5 C1 142.4(3)
C1 C5 Ti1 66.9(2)
C1 C5 Ti2 131.4(2)
Ti2 C7 H7 121.3
C8 C7 Ti2 71.6(2)
C8 C7 H7 123.6
C6 C7 Ti2 75.0(2)
C6 C7 C8 112.7(3)
C6 C7 H7 123.6
Ti2 C33 H33 117.0
C34 C33 Ti2 71.19(19)
C34 C33 H33 124.0
C32 C33 Ti2 79.3(2)
C32 C33 C34 111.9(3)
C32 C33 H33 124.0
Ti1 C29 H29 118.7
C30 C29 Ti1 76.82(19)
C30 C29 H29 126.4
C28 C29 Ti1 69.94(19)
C28 C29 C30 107.2(3)
C28 C29 H29 126.4
Ti2 C32 H32 118.9
C31 C32 Ti2 79.6(2)
C31 C32 H32 126.4
C33 C32 Ti2 66.9(2)
C33 C32 C31 107.2(3)
C33 C32 H32 126.4
Si1 C1 Ti1 143.52(19)
C5 C1 Ti1 77.5(2)
C5 C1 Si1 122.9(3)
C2 C1 Ti1 72.8(2)
C2 C1 Si1 122.4(3)
C2 C1 C5 103.7(3)
Ti1 C3 H3 118.1
C4 C3 Ti1 80.1(2)
C4 C3 H3 126.1
C2 C3 Ti1 67.55(19)
C2 C3 C4 107.8(3)
C2 C3 H3 126.1
Ti1 C2 H2 117.7
C1 C2 Ti1 70.97(19)
C1 C2 H2 124.1
C3 C2 Ti1 78.8(2)
C3 C2 C1 111.9(3)
C3 C2 H2 124.1
Si3 C41 H41 106.8
C43 C41 Si3 114.1(3)
C43 C41 H41 106.8
C42 C41 Si3 113.7(3)
C42 C41 H41 106.8
C42 C41 C43 108.3(4)
C54 C53 S1 121.8(3)
C54 C53 C58 118.8(4)
C58 C53 S1 119.3(3)
Si2 C21 H21 105.3
C23 C21 Si2 114.1(4)
C23 C21 H21 105.3
C23 C21 C22 110.1(4)
C22 C21 Si2 115.6(3)
C22 C21 H21 105.3
Si2 C24 H24 106.9
C26 C24 Si2 113.5(3)
C26 C24 H24 106.9
C25 C24 Si2 113.8(3)
C25 C24 H24 106.9
C25 C24 C26 108.4(4)
Si4 C44 H44 105.0
C45 C44 Si4 113.5(3)
C45 C44 H44 105.0
C46 C44 Si4 116.0(4)
C46 C44 H44 105.0
C46 C44 C45 111.1(5)
C53 C54 H54 119.6
C53 C54 C55 120.7(4)
C55 C54 H54 119.6
Si3 C38 H38 105.7
C40 C38 Si3 114.7(3)
C40 C38 H38 105.7
C39 C38 Si3 113.5(3)
C39 C38 H38 105.7
C39 C38 C40 110.7(4)
H49A C49 H49B 109.5
H49A C49 H49C 109.5
H49B C49 H49C 109.5
C47 C49 H49A 109.5
C47 C49 H49B 109.5
C47 C49 H49C 109.5
C60 C59 S2 121.2(4)
C60 C59 C64 118.4(5)
C64 C59 S2 120.0(4)
C53 C58 H58 119.8
C57 C58 C53 120.3(4)
C57 C58 H58 119.8
Si4 C47 H47 106.5
C49 C47 Si4 115.1(3)
C49 C47 H47 106.5
C48 C47 Si4 111.5(3)
C48 C47 C49 110.2(4)
C48 C47 H47 106.5
Si1 C12 H12 106.2
C14 C12 Si1 115.9(3)
C14 C12 H12 106.2
C14 C12 C13 110.4(4)
C13 C12 Si1 111.4(3)
C13 C12 H12 106.2
Si1 C15 H15 105.2
C17 C15 Si1 114.3(4)
C17 C15 H15 105.2
C17 C15 C16 110.8(4)
C16 C15 Si1 115.1(3)
C16 C15 H15 105.2
Si4 C50 H50 107.4
C51 C50 Si4 113.5(3)
C51 C50 H50 107.4
C52 C50 Si4 111.8(3)
C52 C50 H50 107.4
C52 C50 C51 109.0(4)
C41 C43 H43A 109.5
C41 C43 H43B 109.5
C41 C43 H43C 109.5
H43A C43 H43B 109.5
H43A C43 H43C 109.5
H43B C43 H43C 109.5
C41 C42 H42A 109.5
C41 C42 H42B 109.5
C41 C42 H42C 109.5
H42A C42 H42B 109.5
H42A C42 H42C 109.5
H42B C42 H42C 109.5
C24 C26 H26A 109.5
C24 C26 H26B 109.5
C24 C26 H26C 109.5
H26A C26 H26B 109.5
H26A C26 H26C 109.5
H26B C26 H26C 109.5
Si3 C35 H35 106.3
C37 C35 Si3 114.8(4)
C37 C35 H35 106.3
C37 C35 C36 107.9(4)
C36 C35 Si3 114.5(4)
C36 C35 H35 106.3
Si2 C18 H18 106.4
C20 C18 Si2 114.2(4)
C20 C18 H18 106.4
C19 C18 Si2 114.8(3)
C19 C18 H18 106.4
C19 C18 C20 107.9(4)
C24 C25 H25A 109.5
C24 C25 H25B 109.5
C24 C25 H25C 109.5
H25A C25 H25B 109.5
H25A C25 H25C 109.5
H25B C25 H25C 109.5
C9 C11 H11A 109.5
C9 C11 H11B 109.5
C9 C11 H11C 109.5
H11A C11 H11B 109.5
H11A C11 H11C 109.5
H11B C11 H11C 109.5
C12 C14 H14A 109.5
C12 C14 H14B 109.5
C12 C14 H14C 109.5
H14A C14 H14B 109.5
H14A C14 H14C 109.5
H14B C14 H14C 109.5
C38 C40 H40A 109.5
C38 C40 H40B 109.5
C38 C40 H40C 109.5
H40A C40 H40B 109.5
H40A C40 H40C 109.5
H40B C40 H40C 109.5
C58 C57 H57 119.7
C56 C57 C58 120.6(5)
C56 C57 H57 119.7
C38 C39 H39A 109.5
C38 C39 H39B 109.5
C38 C39 H39C 109.5
H39A C39 H39B 109.5
H39A C39 H39C 109.5
H39B C39 H39C 109.5
C50 C51 H51A 109.5
C50 C51 H51B 109.5
C50 C51 H51C 109.5
H51A C51 H51B 109.5
H51A C51 H51C 109.5
H51B C51 H51C 109.5
C21 C23 H23A 109.5
C21 C23 H23B 109.5
C21 C23 H23C 109.5
H23A C23 H23B 109.5
H23A C23 H23C 109.5
H23B C23 H23C 109.5
C59 C60 H60 119.4
C59 C60 C61 121.1(6)
C61 C60 H60 119.4
C12 C13 H13A 109.5
C12 C13 H13B 109.5
C12 C13 H13C 109.5
H13A C13 H13B 109.5
H13A C13 H13C 109.5
H13B C13 H13C 109.5
C47 C48 H48A 109.5
C47 C48 H48B 109.5
C47 C48 H48C 109.5
H48A C48 H48B 109.5
H48A C48 H48C 109.5
H48B C48 H48C 109.5
C44 C45 H45A 109.5
C44 C45 H45B 109.5
C44 C45 H45C 109.5
H45A C45 H45B 109.5
H45A C45 H45C 109.5
H45B C45 H45C 109.5
C50 C52 H52A 109.5
C50 C52 H52B 109.5
C50 C52 H52C 109.5
H52A C52 H52B 109.5
H52A C52 H52C 109.5
H52B C52 H52C 109.5
C18 C20 H20A 109.5
C18 C20 H20B 109.5
C18 C20 H20C 109.5
H20A C20 H20B 109.5
H20A C20 H20C 109.5
H20B C20 H20C 109.5
C54 C55 H55 119.9
C56 C55 C54 120.2(5)
C56 C55 H55 119.9
C21 C22 H22A 109.5
C21 C22 H22B 109.5
C21 C22 H22C 109.5
H22A C22 H22B 109.5
H22A C22 H22C 109.5
H22B C22 H22C 109.5
C18 C19 H19A 109.5
C18 C19 H19B 109.5
C18 C19 H19C 109.5
H19A C19 H19B 109.5
H19A C19 H19C 109.5
H19B C19 H19C 109.5
C57 C56 C55 119.3(5)
C57 C56 H56 120.3
C55 C56 H56 120.3
C35 C37 H37A 109.5
C35 C37 H37B 109.5
C35 C37 H37C 109.5
H37A C37 H37B 109.5
H37A C37 H37C 109.5
H37B C37 H37C 109.5
C59 C64 H64 119.9
C59 C64 C63 120.3(6)
C63 C64 H64 119.9
C9 C10 H10A 109.5
C9 C10 H10B 109.5
C9 C10 H10C 109.5
H10A C10 H10B 109.5
H10A C10 H10C 109.5
H10B C10 H10C 109.5
C35 C36 H36A 109.5
C35 C36 H36B 109.5
C35 C36 H36C 109.5
H36A C36 H36B 109.5
H36A C36 H36C 109.5
H36B C36 H36C 109.5
C15 C17 H17A 109.5
C15 C17 H17B 109.5
C15 C17 H17C 109.5
H17A C17 H17B 109.5
H17A C17 H17C 109.5
H17B C17 H17C 109.5
C60 C61 H61 120.4
C62 C61 C60 119.1(7)
C62 C61 H61 120.4
C15 C16 H16A 109.5
C15 C16 H16B 109.5
C15 C16 H16C 109.5
H16A C16 H16B 109.5
H16A C16 H16C 109.5
H16B C16 H16C 109.5
C61 C62 H62 119.8
C63 C62 C61 120.5(6)
C63 C62 H62 119.8
C64 C63 H63 119.7
C62 C63 C64 120.6(7)
C62 C63 H63 119.7
C44 C46 H46A 109.5
C44 C46 H46B 109.5
C44 C46 H46C 109.5
H46A C46 H46B 109.5
H46A C46 H46C 109.5
H46B C46 H46C 109.5

loop_
_geom_bond_atom_site_label_1
_geom_bond_atom_site_label_2
_geom_bond_distance
Ti1 Ti2 2.6519(9)
Ti1 S1 2.3484(11)
Ti1 C31 2.407(3)
Ti1 C4 2.632(3)
Ti1 C27 2.321(4)
Ti1 C30 2.521(3)
Ti1 C28 2.350(4)
Ti1 C5 2.446(4)
Ti1 C29 2.427(3)
Ti1 C1 2.304(4)
Ti1 C3 2.470(3)
Ti1 C2 2.327(3)
Ti2 S2 2.3470(11)
Ti2 C34 2.300(3)
Ti2 C31 2.625(4)
Ti2 C8 2.331(3)
Ti2 C4 2.401(3)
Ti2 C30 2.438(4)
Ti2 C6 2.400(3)
Ti2 C5 2.482(3)
Ti2 C7 2.348(4)
Ti2 C33 2.316(3)
Ti2 C32 2.475(4)
S1 C53 1.768(4)
S2 C59 1.770(4)
Si4 C34 1.890(3)
Si4 C44 1.925(5)
Si4 C47 1.870(4)
Si4 C50 1.914(4)
Si1 C9 1.923(3)
Si1 C1 1.891(4)
Si1 C12 1.874(5)
Si1 C15 1.919(5)
Si3 C27 1.876(4)
Si3 C41 1.905(4)
Si3 C38 1.902(4)
Si3 C35 1.892(5)
Si2 C8 1.888(4)
Si2 C21 1.898(5)
Si2 C24 1.903(4)
Si2 C18 1.902(5)
C34 C30 1.453(5)
C34 C33 1.442(5)
C31 C27 1.460(5)
C31 C30 1.441(5)
C31 C32 1.431(5)
C9 H9 1.0000
C9 C11 1.496(6)
C9 C10 1.539(6)
C8 C4 1.463(5)
C8 C7 1.429(5)
C4 C5 1.450(5)
C4 C3 1.430(5)
C27 C28 1.441(5)
C30 C29 1.431(5)
C6 H6 0.9500
C6 C5 1.439(5)
C6 C7 1.393(5)
C28 H28 0.9500
C28 C29 1.401(5)
C5 C1 1.459(5)
C7 H7 0.9500
C33 H33 0.9500
C33 C32 1.403(5)
C29 H29 0.9500
C32 H32 0.9500
C1 C2 1.442(5)
C3 H3 0.9500
C3 C2 1.395(5)
C2 H2 0.9500
C41 H41 1.0000
C41 C43 1.541(6)
C41 C42 1.519(6)
C53 C54 1.370(6)
C53 C58 1.391(6)
C21 H21 1.0000
C21 C23 1.526(6)
C21 C22 1.543(6)
C24 H24 1.0000
C24 C26 1.539(6)
C24 C25 1.538(6)
C44 H44 1.0000
C44 C45 1.530(6)
C44 C46 1.483(8)
C54 H54 0.9500
C54 C55 1.394(7)
C38 H38 1.0000
C38 C40 1.539(6)
C38 C39 1.534(6)
C49 H49A 0.9800
C49 H49B 0.9800
C49 H49C 0.9800
C49 C47 1.542(6)
C59 C60 1.378(7)
C59 C64 1.380(7)
C58 H58 0.9500
C58 C57 1.390(6)
C47 H47 1.0000
C47 C48 1.534(6)
C12 H12 1.0000
C12 C14 1.516(7)
C12 C13 1.551(6)
C15 H15 1.0000
C15 C17 1.468(7)
C15 C16 1.536(7)
C50 H50 1.0000
C50 C51 1.533(7)
C50 C52 1.530(6)
C43 H43A 0.9800
C43 H43B 0.9800
C43 H43C 0.9800
C42 H42A 0.9800
C42 H42B 0.9800
C42 H42C 0.9800
C26 H26A 0.9800
C26 H26B 0.9800
C26 H26C 0.9800
C35 H35 1.0000
C35 C37 1.546(7)
C35 C36 1.548(7)
C18 H18 1.0000
C18 C20 1.552(6)
C18 C19 1.536(6)
C25 H25A 0.9800
C25 H25B 0.9800
C25 H25C 0.9800
C11 H11A 0.9800
C11 H11B 0.9800
C11 H11C 0.9800
C14 H14A 0.9800
C14 H14B 0.9800
C14 H14C 0.9800
C40 H40A 0.9800
C40 H40B 0.9800
C40 H40C 0.9800
C57 H57 0.9500
C57 C56 1.369(8)
C39 H39A 0.9800
C39 H39B 0.9800
C39 H39C 0.9800
C51 H51A 0.9800
C51 H51B 0.9800
C51 H51C 0.9800
C23 H23A 0.9800
C23 H23B 0.9800
C23 H23C 0.9800
C60 H60 0.9500
C60 C61 1.386(8)
C13 H13A 0.9800
C13 H13B 0.9800
C13 H13C 0.9800
C48 H48A 0.9800
C48 H48B 0.9800
C48 H48C 0.9800
C45 H45A 0.9800
C45 H45B 0.9800
C45 H45C 0.9800
C52 H52A 0.9800
C52 H52B 0.9800
C52 H52C 0.9800
C20 H20A 0.9800
C20 H20B 0.9800
C20 H20C 0.9800
C55 H55 0.9500
C55 C56 1.381(8)
C22 H22A 0.9800
C22 H22B 0.9800
C22 H22C 0.9800
C19 H19A 0.9800
C19 H19B 0.9800
C19 H19C 0.9800
C56 H56 0.9500
C37 H37A 0.9800
C37 H37B 0.9800
C37 H37C 0.9800
C64 H64 0.9500
C64 C63 1.391(8)
C10 H10A 0.9800
C10 H10B 0.9800
C10 H10C 0.9800
C36 H36A 0.9800
C36 H36B 0.9800
C36 H36C 0.9800
C17 H17A 0.9800
C17 H17B 0.9800
C17 H17C 0.9800
C61 H61 0.9500
C61 C62 1.381(11)
C16 H16A 0.9800
C16 H16B 0.9800
C16 H16C 0.9800
C62 H62 0.9500
C62 C63 1.343(11)
C63 H63 0.9500
C46 H46A 0.9800
C46 H46B 0.9800
C46 H46C 0.9800

loop_
_geom_torsion_atom_site_label_1
_geom_torsion_atom_site_label_2
_geom_torsion_atom_site_label_3
_geom_torsion_atom_site_label_4
_geom_torsion
Ti1 S1 C53 C54 -87.1(4)
Ti1 S1 C53 C58 97.6(3)
Ti1 C31 C27 Si3 139.6(3)
Ti1 C31 C27 C28 -68.2(2)
Ti1 C31 C30 Ti2 -66.26(8)
Ti1 C31 C30 C34 -127.6(3)
Ti1 C31 C30 C29 59.1(2)
Ti1 C31 C32 Ti2 31.2(2)
Ti1 C31 C32 C33 92.9(3)
Ti1 C4 C5 Ti2 66.81(7)
Ti1 C4 C5 C6 126.7(3)
Ti1 C4 C5 C1 -61.3(2)
Ti1 C4 C3 C2 62.4(2)
Ti1 C27 C28 C29 -65.4(3)
Ti1 C30 C29 C28 63.8(2)
Ti1 C28 C29 C30 -68.5(2)
Ti1 C5 C1 Si1 146.9(3)
Ti1 C5 C1 C2 -68.5(2)
Ti1 C1 C2 C3 -68.9(3)
Ti1 C3 C2 C1 64.0(2)
Ti2 S2 C59 C60 99.5(4)
Ti2 S2 C59 C64 -88.0(4)
Ti2 C34 C30 Ti1 -8.4(3)
Ti2 C34 C30 C31 70.2(2)
Ti2 C34 C30 C29 -120.4(5)
Ti2 C34 C33 C32 -69.6(3)
Ti2 C31 C27 Ti1 -8.2(3)
Ti2 C31 C27 Si3 131.4(3)
Ti2 C31 C27 C28 -76.5(4)
Ti2 C31 C30 Ti1 66.26(8)
Ti2 C31 C30 C34 -61.4(2)
Ti2 C31 C30 C29 125.4(3)
Ti2 C31 C32 C33 61.6(2)
Ti2 C8 C4 Ti1 -8.6(3)
Ti2 C8 C4 C5 66.2(2)
Ti2 C8 C4 C3 -121.1(5)
Ti2 C8 C7 C6 -64.1(3)
Ti2 C4 C5 Ti1 -66.81(7)
Ti2 C4 C5 C6 59.8(2)
Ti2 C4 C5 C1 -128.1(3)
Ti2 C4 C3 Ti1 29.1(2)
Ti2 C4 C3 C2 91.5(3)
Ti2 C30 C29 Ti1 32.6(2)
Ti2 C30 C29 C28 96.5(3)
Ti2 C6 C5 Ti1 31.6(2)
Ti2 C6 C5 C4 -59.8(2)
Ti2 C6 C5 C1 132.5(5)
Ti2 C6 C7 C8 62.1(3)
Ti2 C5 C1 Ti1 -9.5(3)
Ti2 C5 C1 Si1 137.4(2)
Ti2 C5 C1 C2 -78.0(4)
Ti2 C33 C32 C31 -70.3(2)
S1 C53 C54 C55 -176.7(4)
S1 C53 C58 C57 177.3(4)
S2 C59 C60 C61 172.7(5)
S2 C59 C64 C63 -171.7(4)
Si4 C34 C30 Ti1 140.5(2)
Si4 C34 C30 Ti2 148.9(3)
Si4 C34 C30 C31 -140.9(3)
Si4 C34 C30 C29 28.5(7)
Si4 C34 C33 Ti2 -141.2(2)
Si4 C34 C33 C32 149.2(3)
Si1 C1 C2 Ti1 -143.2(3)
Si1 C1 C2 C3 147.9(3)
Si3 C27 C28 Ti1 -134.8(2)
Si3 C27 C28 C29 159.8(3)
Si2 C8 C4 Ti1 128.6(3)
Si2 C8 C4 Ti2 137.3(3)
Si2 C8 C4 C5 -156.5(3)
Si2 C8 C4 C3 16.2(7)
Si2 C8 C7 Ti2 -133.3(2)
Si2 C8 C7 C6 162.5(2)
C34 Si4 C47 C49 38.1(4)
C34 Si4 C47 C48 164.5(3)
C34 C30 C29 Ti1 131.9(5)
C34 C30 C29 C28 -164.3(4)
C34 C33 C32 Ti2 64.5(2)
C34 C33 C32 C31 -5.7(4)
C31 C27 C28 Ti1 69.8(2)
C31 C27 C28 C29 4.4(4)
C31 C30 C29 Ti1 -58.6(2)
C31 C30 C29 C28 5.3(4)
C9 Si1 C1 Ti1 -166.8(3)
C9 Si1 C1 C5 76.9(3)
C9 Si1 C1 C2 -61.2(3)
C9 Si1 C12 C14 80.3(4)
C9 Si1 C12 C13 -47.1(4)
C8 Si2 C21 C23 76.3(3)
C8 Si2 C21 C22 -154.5(4)
C8 C4 C5 Ti1 -128.8(2)
C8 C4 C5 Ti2 -62.0(2)
C8 C4 C5 C6 -2.2(4)
C8 C4 C5 C1 169.9(3)
C8 C4 C3 Ti1 132.3(5)
C8 C4 C3 C2 -165.3(4)
C4 C8 C7 Ti2 68.7(2)
C4 C8 C7 C6 4.6(4)
C4 C5 C1 Ti1 70.2(2)
C4 C5 C1 Si1 -142.9(3)
C4 C5 C1 C2 1.7(4)
C4 C3 C2 Ti1 -70.8(2)
C4 C3 C2 C1 -6.8(4)
C27 Si3 C35 C37 -39.0(4)
C27 Si3 C35 C36 -164.6(4)
C27 C31 C30 Ti1 -61.8(2)
C27 C31 C30 Ti2 -128.1(2)
C27 C31 C30 C34 170.6(3)
C27 C31 C30 C29 -2.6(4)
C27 C31 C32 Ti2 131.2(5)
C27 C31 C32 C33 -167.2(4)
C27 C28 C29 Ti1 62.3(2)
C27 C28 C29 C30 -6.2(4)
C30 C34 C33 Ti2 71.8(2)
C30 C34 C33 C32 2.2(4)
C30 C31 C27 Ti1 67.3(2)
C30 C31 C27 Si3 -153.1(3)
C30 C31 C27 C28 -0.9(4)
C30 C31 C32 Ti2 -54.9(2)
C30 C31 C32 C33 6.7(4)
C6 C5 C1 Ti1 -122.3(5)
C6 C5 C1 Si1 24.7(6)
C6 C5 C1 C2 169.2(4)
C5 C4 C3 Ti1 -54.9(2)
C5 C4 C3 C2 7.5(4)
C5 C6 C7 Ti2 -68.2(2)
C5 C6 C7 C8 -6.0(4)
C5 C1 C2 Ti1 72.0(2)
C5 C1 C2 C3 3.1(4)
C7 C8 C4 Ti1 -76.1(4)
C7 C8 C4 Ti2 -67.5(2)
C7 C8 C4 C5 -1.3(4)
C7 C8 C4 C3 171.4(5)
C7 C6 C5 Ti1 96.3(3)
C7 C6 C5 Ti2 64.7(2)
C7 C6 C5 C4 4.9(4)
C7 C6 C5 C1 -162.8(4)
C33 C34 C30 Ti1 -76.5(4)
C33 C34 C30 Ti2 -68.1(2)
C33 C34 C30 C31 2.1(4)
C33 C34 C30 C29 171.5(4)
C32 C31 C27 Ti1 -118.9(5)
C32 C31 C27 Si3 20.7(7)
C32 C31 C27 C28 172.9(4)
C32 C31 C30 Ti1 122.1(3)
C32 C31 C30 Ti2 55.8(2)
C32 C31 C30 C34 -5.5(4)
C32 C31 C30 C29 -178.8(3)
C1 Si1 C12 C14 -37.6(4)
C1 Si1 C12 C13 -165.0(3)
C3 C4 C5 Ti1 55.6(2)
C3 C4 C5 Ti2 122.4(3)
C3 C4 C5 C6 -177.7(3)
C3 C4 C5 C1 -5.7(4)
C41 Si3 C27 Ti1 -24.9(3)
C41 Si3 C27 C31 -138.9(3)
C41 Si3 C27 C28 73.0(3)
C41 Si3 C35 C37 -156.7(4)
C41 Si3 C35 C36 77.6(4)
C53 C54 C55 C56 0.2(9)
C53 C58 C57 C56 -1.1(8)
C21 Si2 C8 Ti2 95.0(3)
C21 Si2 C8 C4 -16.0(4)
C21 Si2 C8 C7 -167.7(3)
C24 Si2 C8 Ti2 -26.2(3)
C24 Si2 C8 C4 -137.2(3)
C24 Si2 C8 C7 71.1(3)
C24 Si2 C21 C23 -163.9(3)
C24 Si2 C21 C22 -34.7(4)
C44 Si4 C34 Ti2 -69.9(4)
C44 Si4 C34 C30 166.7(3)
C44 Si4 C34 C33 28.4(3)
C44 Si4 C47 C49 160.8(3)
C44 Si4 C47 C48 -72.8(4)
C54 C53 C58 C57 1.8(6)
C54 C55 C56 C57 0.5(10)
C38 Si3 C27 Ti1 95.8(3)
C38 Si3 C27 C31 -18.1(4)
C38 Si3 C27 C28 -166.3(3)
C38 Si3 C35 C37 78.4(4)
C38 Si3 C35 C36 -47.2(5)
C59 C60 C61 C62 -0.6(11)
C59 C64 C63 C62 -1.7(10)
C58 C53 C54 C55 -1.4(7)
C58 C57 C56 C55 -0.1(9)
C47 Si4 C34 Ti2 54.7(4)
C47 Si4 C34 C30 -68.7(4)
C47 Si4 C34 C33 153.0(3)
C12 Si1 C1 Ti1 -44.1(4)
C12 Si1 C1 C5 -160.4(3)
C12 Si1 C1 C2 61.4(4)
C15 Si1 C1 Ti1 81.6(4)
C15 Si1 C1 C5 -34.7(3)
C15 Si1 C1 C2 -172.8(3)
C15 Si1 C12 C14 -162.7(3)
C15 Si1 C12 C13 70.0(4)
C50 Si4 C34 Ti2 178.7(3)
C50 Si4 C34 C30 55.3(3)
C50 Si4 C34 C33 -82.9(3)
C50 Si4 C47 C49 -81.7(3)
C50 Si4 C47 C48 44.7(4)
C35 Si3 C27 Ti1 -143.1(3)
C35 Si3 C27 C31 102.9(4)
C35 Si3 C27 C28 -45.2(3)
C18 Si2 C8 Ti2 -143.7(3)
C18 Si2 C8 C4 105.3(4)
C18 Si2 C8 C7 -46.4(3)
C18 Si2 C21 C23 -40.7(4)
C18 Si2 C21 C22 88.6(4)
C60 C59 C64 C63 1.0(8)
C60 C61 C62 C63 -0.1(12)
C64 C59 C60 C61 0.1(8)
C61 C62 C63 C64 1.2(12)

loop_
_platon_squeeze_void_nr
_platon_squeeze_void_average_x
_platon_squeeze_void_average_y
_platon_squeeze_void_average_z
_platon_squeeze_void_volume
_platon_squeeze_void_count_electrons
_platon_squeeze_void_content
1 0.000 0.001 0.000 1004 109 ' '
